data_7234401
loop_
_publ_author_name
'P. S. Hariharan'
'Dohyun Moon'
'Savarimuthu Philip Anthony'

_publ_section_title
;
 Reversible fluorescence switching and topochemical conversion in an
 organic AEE material: polymorphism, defection and nanofabrication
 mediated fluorescence tuning
;
_journal_name_full 'Journal of Materials Chemistry C'
_journal_page_first 8381
_journal_page_last 8388
_journal_paper_doi 10.1039/C5TC01369K
_journal_volume 3
_journal_year 2015
_chemical_formula_moiety 'C23 H17 N3 O'
_chemical_formula_sum 'C23 H17 N3 O'
_chemical_formula_weight 351.39
_chemical_name_systematic 2-(4-(diphenylamino)-2-methoxybenzylidene)malononitrile
_space_group_crystal_system monoclinic
_space_group_IT_number 15
_space_group_name_Hall '-C 2yc'
_space_group_name_H-M_alt 'C 1 2/c 1'
_atom_sites_solution_hydrogens geom
_cell_angle_alpha 90
_cell_angle_beta 98.44(3)
_cell_angle_gamma 90
_cell_formula_units_Z 8
_cell_length_a 16.858(3)
_cell_length_b 12.594(3)
_cell_length_c 17.493(4)
_cell_measurement_reflns_used 65462
_cell_measurement_temperature 100(2)
_cell_measurement_theta_max 33.679
_cell_measurement_theta_min 0.350
_cell_volume 3673.7(14)
_computing_cell_refinement 'HKL3000sm(Otwinowski & Minor, 1997)'
_computing_data_collection 'PAL ADSC Quantum-210 ADX Program (Arvai & Nielsen, 1983)'
_computing_data_reduction 'HKL3000sm(Otwinowski & Minor, 1997)'
_computing_molecular_graphics 'ORTEP3 (Farrugia, L. J. 2012)'
_computing_publication_material 'EnCifer 1.5'
_computing_structure_refinement 'SHELXL-2014/7 (Sheldrick, 2008)'
_computing_structure_solution 'SHELXT-2014/4 (Sheldrick, 2008)'
_diffrn_ambient_temperature 100(2)
_diffrn_measured_fraction_theta_full 0.981
_diffrn_measured_fraction_theta_max 0.988
_diffrn_measurement_device_type 'ADSC Q210 CCD area detector'
_diffrn_measurement_method 'omega scan'
_diffrn_radiation_type synchrotron
_diffrn_radiation_wavelength 0.60999
_diffrn_reflns_av_R_equivalents 0.0201
_diffrn_reflns_av_unetI/netI 0.0171
_diffrn_reflns_Laue_measured_fraction_full 0.981
_diffrn_reflns_Laue_measured_fraction_max 0.988
_diffrn_reflns_limit_h_max 23
_diffrn_reflns_limit_h_min -23
_diffrn_reflns_limit_k_max 17
_diffrn_reflns_limit_k_min -17
_diffrn_reflns_limit_l_max 24
_diffrn_reflns_limit_l_min -24
_diffrn_reflns_number 18323
_diffrn_reflns_point_group_measured_fraction_full 0.981
_diffrn_reflns_point_group_measured_fraction_max 0.988
_diffrn_reflns_theta_full 21.469
_diffrn_reflns_theta_max 24.999
_diffrn_reflns_theta_min 1.739
_diffrn_source 'PLSII 2D bending magnet'
_exptl_absorpt_coefficient_mu 0.059
_exptl_absorpt_correction_T_max 0.988
_exptl_absorpt_correction_T_min 0.983
_exptl_absorpt_correction_type empirical
_exptl_absorpt_process_details 'HKL3000sm Scalepack'
_exptl_crystal_colour 'yellowish red'
_exptl_crystal_density_diffrn 1.271
_exptl_crystal_description block
_exptl_crystal_F_000 1472
_exptl_crystal_preparation Luminescent
_exptl_crystal_recrystallization_method 'Re-crystallisation from solvent: CH3CN'
_exptl_crystal_size_max 0.300
_exptl_crystal_size_mid 0.200
_exptl_crystal_size_min 0.200
_refine_diff_density_max 0.403
_refine_diff_density_min -0.223
_refine_diff_density_rms 0.048
_refine_ls_extinction_coef .
_refine_ls_extinction_method none
_refine_ls_goodness_of_fit_ref 1.051
_refine_ls_hydrogen_treatment constr
_refine_ls_matrix_type full
_refine_ls_number_parameters 245
_refine_ls_number_reflns 5069
_refine_ls_number_restraints 0
_refine_ls_restrained_S_all 1.051
_refine_ls_R_factor_all 0.0408
_refine_ls_R_factor_gt 0.0389
_refine_ls_shift/su_max 0.001
_refine_ls_shift/su_mean 0.000
_refine_ls_structure_factor_coef Fsqd
_refine_ls_weighting_details 'w=1/[\s^2^(Fo^2^)+(0.0639P)^2^+2.3193P] where P=(Fo^2^+2Fc^2^)/3'
_refine_ls_weighting_scheme calc
_refine_ls_wR_factor_gt 0.1088
_refine_ls_wR_factor_ref 0.1106
_reflns_Friedel_coverage 0.000
_reflns_Friedel_fraction_full .
_reflns_Friedel_fraction_max .
_reflns_number_gt 4755
_reflns_number_total 5069
_reflns_threshold_expression 'I > 2\s(I)'
_cod_data_source_file J-Mater-Chem-C-2015-3-8381.cif
_cod_data_source_block SPA11
_cod_original_cell_volume 3673.7(13)
_cod_original_sg_symbol_H-M 'C 2/c'
_cod_database_code 7234401
_shelx_space_group_comment
;
The symmetry employed for this shelxl refinement is uniquely defined
by the following loop, which should always be used as a source of
symmetry information in preference to the above space-group names.
They are only intended as comments.
;
_shelx_estimated_absorpt_t_min 0.983
_shelx_estimated_absorpt_t_max 0.988

loop_
_space_group_symop_operation_xyz
'x, y, z'
'-x, y, -z+1/2'
'x+1/2, y+1/2, z'
'-x+1/2, y+1/2, -z+1/2'
'-x, -y, -z'
'x, -y, z-1/2'
'-x+1/2, -y+1/2, -z'
'x+1/2, -y+1/2, z-1/2'

loop_
_atom_site_label
_atom_site_type_symbol
_atom_site_fract_x
_atom_site_fract_y
_atom_site_fract_z
_atom_site_U_iso_or_equiv
_atom_site_adp_type
_atom_site_occupancy
_atom_site_site_symmetry_order
_atom_site_calc_flag
_atom_site_refinement_flags_posn
_atom_site_refinement_flags_adp
_atom_site_refinement_flags_occupancy
_atom_site_disorder_assembly
_atom_site_disorder_group
O1 O 0.91753(3) 0.61659(5) 0.41026(3) 0.01357(13) Uani 1 1 d . . . . .
N1 N 0.72571(4) 0.77179(6) 0.21056(4) 0.01209(14) Uani 1 1 d . . . . .
N2 N 0.61303(5) 0.58258(7) 0.56398(5) 0.02393(18) Uani 1 1 d . . . . .
N3 N 0.84518(6) 0.49091(8) 0.69091(5) 0.0307(2) Uani 1 1 d . . . . .
C1 C 0.74369(5) 0.72436(6) 0.28242(4) 0.01030(15) Uani 1 1 d . . . . .
C2 C 0.82293(5) 0.69459(6) 0.30973(4) 0.01060(15) Uani 1 1 d . . . . .
H2 H 0.8638 0.7064 0.2786 0.013 Uiso 1 1 calc R U . . .
C3 C 0.84201(4) 0.64818(6) 0.38163(4) 0.00978(15) Uani 1 1 d . . . . .
C4 C 0.78239(5) 0.62943(6) 0.42987(4) 0.01047(15) Uani 1 1 d . . . . .
C5 C 0.70314(5) 0.65988(6) 0.40042(4) 0.01233(15) Uani 1 1 d . . . . .
H5 H 0.6620 0.6479 0.4311 0.015 Uiso 1 1 calc R U . . .
C6 C 0.68324(5) 0.70623(7) 0.32901(4) 0.01254(15) Uani 1 1 d . . . . .
H6 H 0.6293 0.7259 0.3111 0.015 Uiso 1 1 calc R U . . .
C7 C 0.97945(5) 0.63370(8) 0.36344(5) 0.02105(19) Uani 1 1 d . . . . .
H7A H 0.9673 0.5931 0.3154 0.032 Uiso 1 1 calc R U . . .
H7B H 1.0310 0.6103 0.3916 0.032 Uiso 1 1 calc R U . . .
H7C H 0.9824 0.7094 0.3513 0.032 Uiso 1 1 calc R U . . .
C8 C 0.80715(5) 0.58371(6) 0.50431(4) 0.01242(15) Uani 1 1 d . . . . .
H8 H 0.8627 0.5675 0.5149 0.015 Uiso 1 1 calc R U . . .
C9 C 0.76494(5) 0.55916(6) 0.56309(5) 0.01357(16) Uani 1 1 d . . . . .
C10 C 0.68063(5) 0.57290(7) 0.56227(5) 0.01572(17) Uani 1 1 d . . . . .
C11 C 0.80851(6) 0.52042(7) 0.63425(5) 0.01884(18) Uani 1 1 d . . . . .
C12 C 0.64746(5) 0.76703(6) 0.16664(4) 0.01109(15) Uani 1 1 d . . . . .
C13 C 0.61445(5) 0.85914(7) 0.13119(5) 0.01500(16) Uani 1 1 d . . . . .
H13 H 0.6419 0.9249 0.1398 0.018 Uiso 1 1 calc R U . . .
C14 C 0.54104(5) 0.85422(7) 0.08311(5) 0.01699(17) Uani 1 1 d . . . . .
H14 H 0.5187 0.9169 0.0585 0.020 Uiso 1 1 calc R U . . .
C15 C 0.50023(5) 0.75839(7) 0.07083(5) 0.01644(17) Uani 1 1 d . . . . .
H15 H 0.4502 0.7554 0.0378 0.020 Uiso 1 1 calc R U . . .
C16 C 0.53301(5) 0.66701(7) 0.10722(5) 0.01650(17) Uani 1 1 d . . . . .
H16 H 0.5049 0.6016 0.0995 0.020 Uiso 1 1 calc R U . . .
C17 C 0.60674(5) 0.67076(7) 0.15487(5) 0.01435(16) Uani 1 1 d . . . . .
H17 H 0.6292 0.6080 0.1792 0.017 Uiso 1 1 calc R U . . .
C18 C 0.78806(5) 0.81466(6) 0.17230(4) 0.01155(15) Uani 1 1 d . . . . .
C19 C 0.79826(5) 0.77657(7) 0.09974(5) 0.01571(17) Uani 1 1 d . . . . .
H19 H 0.7639 0.7226 0.0757 0.019 Uiso 1 1 calc R U . . .
C20 C 0.85892(5) 0.81784(8) 0.06245(5) 0.01958(18) Uani 1 1 d . . . . .
H20 H 0.8654 0.7926 0.0125 0.023 Uiso 1 1 calc R U . . .
C21 C 0.91003(5) 0.89563(8) 0.09775(5) 0.01930(18) Uani 1 1 d . . . . .
H21 H 0.9519 0.9228 0.0725 0.023 Uiso 1 1 calc R U . . .
C22 C 0.89946(6) 0.93340(7) 0.17015(6) 0.02017(18) Uani 1 1 d . . . . .
H22 H 0.9344 0.9866 0.1944 0.024 Uiso 1 1 calc R U . . .
C23 C 0.83812(6) 0.89395(7) 0.20745(5) 0.01768(17) Uani 1 1 d . . . . .
H23 H 0.8305 0.9210 0.2565 0.021 Uiso 1 1 calc R U . . .

loop_
_atom_site_aniso_label
_atom_site_aniso_U_11
_atom_site_aniso_U_22
_atom_site_aniso_U_33
_atom_site_aniso_U_23
_atom_site_aniso_U_13
_atom_site_aniso_U_12
O1 0.0095(3) 0.0196(3) 0.0115(3) 0.0026(2) 0.0013(2) 0.0009(2)
N1 0.0108(3) 0.0170(3) 0.0084(3) 0.0042(2) 0.0013(2) -0.0025(2)
N2 0.0228(4) 0.0303(4) 0.0206(4) 0.0051(3) 0.0096(3) 0.0010(3)
N3 0.0363(5) 0.0367(5) 0.0185(4) 0.0127(4) 0.0020(3) 0.0023(4)
C1 0.0131(3) 0.0107(3) 0.0072(3) 0.0003(2) 0.0020(3) -0.0005(2)
C2 0.0118(3) 0.0121(3) 0.0084(3) 0.0003(2) 0.0029(2) -0.0008(3)
C3 0.0103(3) 0.0100(3) 0.0091(3) -0.0008(2) 0.0013(2) -0.0006(2)
C4 0.0125(3) 0.0114(3) 0.0078(3) 0.0006(2) 0.0024(2) -0.0001(3)
C5 0.0125(3) 0.0154(4) 0.0099(3) 0.0013(3) 0.0042(3) 0.0003(3)
C6 0.0115(3) 0.0164(4) 0.0100(3) 0.0019(3) 0.0027(3) 0.0014(3)
C7 0.0105(4) 0.0333(5) 0.0201(4) 0.0066(4) 0.0046(3) -0.0001(3)
C8 0.0148(3) 0.0129(3) 0.0096(3) 0.0016(3) 0.0020(3) -0.0003(3)
C9 0.0179(4) 0.0133(3) 0.0098(3) 0.0021(3) 0.0030(3) -0.0004(3)
C10 0.0219(4) 0.0161(4) 0.0103(3) 0.0022(3) 0.0059(3) -0.0008(3)
C11 0.0237(4) 0.0205(4) 0.0131(4) 0.0053(3) 0.0051(3) -0.0002(3)
C12 0.0112(3) 0.0139(3) 0.0083(3) 0.0013(3) 0.0018(3) -0.0013(3)
C13 0.0151(4) 0.0125(4) 0.0166(4) 0.0015(3) -0.0002(3) -0.0016(3)
C14 0.0147(4) 0.0162(4) 0.0191(4) 0.0036(3) -0.0009(3) 0.0013(3)
C15 0.0119(3) 0.0218(4) 0.0152(4) 0.0017(3) 0.0007(3) -0.0030(3)
C16 0.0170(4) 0.0171(4) 0.0153(4) 0.0011(3) 0.0020(3) -0.0068(3)
C17 0.0173(4) 0.0128(4) 0.0129(3) 0.0028(3) 0.0019(3) -0.0021(3)
C18 0.0114(3) 0.0137(3) 0.0096(3) 0.0039(3) 0.0019(3) -0.0010(3)
C19 0.0139(4) 0.0218(4) 0.0116(4) -0.0001(3) 0.0026(3) -0.0029(3)
C20 0.0168(4) 0.0291(5) 0.0141(4) 0.0014(3) 0.0064(3) -0.0011(3)
C21 0.0151(4) 0.0226(4) 0.0212(4) 0.0077(3) 0.0061(3) -0.0017(3)
C22 0.0205(4) 0.0178(4) 0.0224(4) 0.0029(3) 0.0039(3) -0.0080(3)
C23 0.0225(4) 0.0166(4) 0.0146(4) -0.0004(3) 0.0047(3) -0.0064(3)

loop_
_atom_type_symbol
_atom_type_description
_atom_type_scat_dispersion_real
_atom_type_scat_dispersion_imag
_atom_type_scat_source
C C 0.0020 0.0010 'International Tables Vol C Tables 4.2.6.8 and 6.1.1.4'
H H 0.0000 0.0000 'International Tables Vol C Tables 4.2.6.8 and 6.1.1.4'
N N 0.0040 0.0020 'International Tables Vol C Tables 4.2.6.8 and 6.1.1.4'
O O 0.0080 0.0040 'International Tables Vol C Tables 4.2.6.8 and 6.1.1.4'

loop_
_geom_angle_atom_site_label_1
_geom_angle_atom_site_label_2
_geom_angle_atom_site_label_3
_geom_angle
_geom_angle_site_symmetry_1
_geom_angle_site_symmetry_3
C3 O1 C7 117.84(7) . .
C1 N1 C12 122.18(7) . .
C1 N1 C18 120.61(7) . .
C12 N1 C18 116.62(6) . .
N1 C1 C2 119.69(7) . .
N1 C1 C6 120.85(7) . .
C2 C1 C6 119.46(7) . .
C3 C2 C1 120.41(7) . .
O1 C3 C2 122.71(7) . .
O1 C3 C4 115.99(7) . .
C2 C3 C4 121.30(7) . .
C5 C4 C3 116.80(7) . .
C5 C4 C8 125.17(7) . .
C3 C4 C8 118.01(7) . .
C6 C5 C4 122.56(7) . .
C5 C6 C1 119.46(7) . .
C9 C8 C4 131.37(8) . .
C8 C9 C10 126.21(8) . .
C8 C9 C11 118.17(8) . .
C10 C9 C11 115.56(8) . .
N2 C10 C9 177.79(9) . .
N3 C11 C9 178.18(10) . .
C13 C12 C17 120.20(8) . .
C13 C12 N1 118.83(7) . .
C17 C12 N1 120.83(7) . .
C14 C13 C12 119.60(8) . .
C15 C14 C13 120.53(8) . .
C16 C15 C14 119.57(8) . .
C15 C16 C17 120.41(8) . .
C16 C17 C12 119.68(8) . .
C19 C18 C23 120.17(8) . .
C19 C18 N1 119.61(7) . .
C23 C18 N1 120.22(7) . .
C18 C19 C20 119.78(8) . .
C21 C20 C19 120.38(8) . .
C20 C21 C22 119.55(8) . .
C21 C22 C23 120.56(8) . .
C18 C23 C22 119.54(8) . .

loop_
_geom_bond_atom_site_label_1
_geom_bond_atom_site_label_2
_geom_bond_distance
_geom_bond_site_symmetry_2
O1 C3 1.3574(10) .
O1 C7 1.4346(11) .
N1 C1 1.3846(10) .
N1 C12 1.4270(11) .
N1 C18 1.4320(10) .
N2 C10 1.1509(13) .
N3 C11 1.1501(13) .
C1 C2 1.4021(11) .
C1 C6 1.4138(11) .
C2 C3 1.3814(10) .
C3 C4 1.4239(11) .
C4 C5 1.4126(11) .
C4 C8 1.4288(11) .
C5 C6 1.3749(11) .
C8 C9 1.3691(11) .
C9 C10 1.4298(12) .
C9 C11 1.4347(12) .
C12 C13 1.3923(11) .
C12 C17 1.3936(11) .
C13 C14 1.3917(12) .
C14 C15 1.3903(12) .
C15 C16 1.3899(12) .
C16 C17 1.3920(12) .
C18 C19 1.3910(11) .
C18 C23 1.3910(12) .
C19 C20 1.3919(12) .
C20 C21 1.3883(13) .
C21 C22 1.3886(14) .
C22 C23 1.3930(12) .

loop_
_geom_torsion_atom_site_label_1
_geom_torsion_atom_site_label_2
_geom_torsion_atom_site_label_3
_geom_torsion_atom_site_label_4
_geom_torsion
_geom_torsion_site_symmetry_1
_geom_torsion_site_symmetry_2
_geom_torsion_site_symmetry_3
_geom_torsion_site_symmetry_4
C12 N1 C1 C2 155.23(7) . . . .
C18 N1 C1 C2 -15.62(11) . . . .
C12 N1 C1 C6 -25.27(11) . . . .
C18 N1 C1 C6 163.88(7) . . . .
N1 C1 C2 C3 179.33(7) . . . .
C6 C1 C2 C3 -0.17(12) . . . .
C7 O1 C3 C2 0.63(11) . . . .
C7 O1 C3 C4 179.82(7) . . . .
C1 C2 C3 O1 179.05(7) . . . .
C1 C2 C3 C4 -0.10(12) . . . .
O1 C3 C4 C5 -178.80(7) . . . .
C2 C3 C4 C5 0.40(11) . . . .
O1 C3 C4 C8 2.44(11) . . . .
C2 C3 C4 C8 -178.35(7) . . . .
C3 C4 C5 C6 -0.46(12) . . . .
C8 C4 C5 C6 178.19(8) . . . .
C4 C5 C6 C1 0.21(13) . . . .
N1 C1 C6 C5 -179.38(7) . . . .
C2 C1 C6 C5 0.12(12) . . . .
C5 C4 C8 C9 -0.36(14) . . . .
C3 C4 C8 C9 178.28(8) . . . .
C4 C8 C9 C10 1.42(15) . . . .
C4 C8 C9 C11 -175.46(8) . . . .
C1 N1 C12 C13 135.28(8) . . . .
C18 N1 C12 C13 -53.53(10) . . . .
C1 N1 C12 C17 -49.01(11) . . . .
C18 N1 C12 C17 122.18(8) . . . .
C17 C12 C13 C14 -0.86(12) . . . .
N1 C12 C13 C14 174.87(8) . . . .
C12 C13 C14 C15 0.59(13) . . . .
C13 C14 C15 C16 0.27(13) . . . .
C14 C15 C16 C17 -0.87(13) . . . .
C15 C16 C17 C12 0.60(13) . . . .
C13 C12 C17 C16 0.27(12) . . . .
N1 C12 C17 C16 -175.37(7) . . . .
C1 N1 C18 C19 121.25(9) . . . .
C12 N1 C18 C19 -50.08(11) . . . .
C1 N1 C18 C23 -58.77(11) . . . .
C12 N1 C18 C23 129.90(8) . . . .
C23 C18 C19 C20 0.19(13) . . . .
N1 C18 C19 C20 -179.83(8) . . . .
C18 C19 C20 C21 0.97(14) . . . .
C19 C20 C21 C22 -1.04(14) . . . .
C20 C21 C22 C23 -0.04(14) . . . .
C19 C18 C23 C22 -1.26(13) . . . .
N1 C18 C23 C22 178.77(8) . . . .
C21 C22 C23 C18 1.18(14) . . . .
